data_4075074
loop_
_publ_author_name
'Xue, Peng'
'Zhu, Jun'
'Liu, Sheng Hua'
'Huang, Xin'
'Ng, Weng Sang'
'Sung, Herman H. Y.'
'Williams, Ian D.'
'Lin, Zhenyang'
'Jia, Guochen'

_publ_section_title
;
 Reactions of [Cp*Ru(H2O)(NBD)]+with Dihydrogen, Silanes, Olefins,
 Alkynes, and Allenes
;
_journal_issue 9
_journal_name_full Organometallics
_journal_page_first 2344
_journal_paper_doi 10.1021/om0600285
_journal_volume 25
_journal_year 2006
_chemical_formula_sum 'C50 H51 B Ru'
_chemical_formula_weight 763.79
_chemical_name_systematic
; 
 ? 
;
_space_group_IT_number 19
_symmetry_cell_setting orthorhombic
_symmetry_space_group_name_Hall 'P 2ac 2ab'
_symmetry_space_group_name_H-M 'P 21 21 21'
_atom_sites_solution_hydrogens geom
_atom_sites_solution_primary direct
_atom_sites_solution_secondary difmap
_audit_creation_method SHELXL-97
_cell_angle_alpha 90.00
_cell_angle_beta 90.00
_cell_angle_gamma 90.00
_cell_formula_units_Z 4
_cell_length_a 12.6430(9)
_cell_length_b 16.8636(13)
_cell_length_c 17.9064(13)
_cell_measurement_reflns_used 6382
_cell_measurement_temperature 100(2)
_cell_measurement_theta_max 25.67
_cell_measurement_theta_min 2.27
_cell_volume 3817.8(5)
_computing_structure_refinement 'SHELXL-97 (Sheldrick, 1997)'
_computing_structure_solution 'SHELXS-97 (Sheldrick, 1990)'
_diffrn_ambient_temperature 100(2)
_diffrn_measured_fraction_theta_full 0.971
_diffrn_measured_fraction_theta_max 0.971
_diffrn_radiation_monochromator graphite
_diffrn_radiation_source 'fine-focus sealed tube'
_diffrn_radiation_type MoK\a
_diffrn_radiation_wavelength 0.71073
_diffrn_reflns_av_R_equivalents 0.0439
_diffrn_reflns_av_sigmaI/netI 0.0566
_diffrn_reflns_limit_h_max 16
_diffrn_reflns_limit_h_min -16
_diffrn_reflns_limit_k_max 19
_diffrn_reflns_limit_k_min -22
_diffrn_reflns_limit_l_max 23
_diffrn_reflns_limit_l_min -23
_diffrn_reflns_number 26318
_diffrn_reflns_theta_full 28.36
_diffrn_reflns_theta_max 28.36
_diffrn_reflns_theta_min 1.66
_exptl_absorpt_coefficient_mu 0.446
_exptl_absorpt_correction_T_max 1.00
_exptl_absorpt_correction_T_min 0.91
_exptl_absorpt_correction_type multi-scan
_exptl_absorpt_process_details SADABS
_exptl_crystal_colour colorless
_exptl_crystal_density_diffrn 1.329
_exptl_crystal_density_method 'not measured'
_exptl_crystal_description bar
_exptl_crystal_F_000 1600
_exptl_crystal_size_max 0.35
_exptl_crystal_size_mid 0.15
_exptl_crystal_size_min 0.10
_refine_diff_density_max 0.740
_refine_diff_density_min -0.295
_refine_diff_density_rms 0.074
_refine_ls_abs_structure_details 'Flack H D (1983), Acta Cryst. A39, 876-881'
_refine_ls_abs_structure_Flack -0.05(2)
_refine_ls_extinction_method none
_refine_ls_goodness_of_fit_ref 1.002
_refine_ls_hydrogen_treatment mixed
_refine_ls_matrix_type full
_refine_ls_number_parameters 471
_refine_ls_number_reflns 9107
_refine_ls_number_restraints 0
_refine_ls_restrained_S_all 1.002
_refine_ls_R_factor_all 0.0450
_refine_ls_R_factor_gt 0.0355
_refine_ls_shift/su_max 0.002
_refine_ls_shift/su_mean 0.000
_refine_ls_structure_factor_coef Fsqd
_refine_ls_weighting_details 'calc w=1/[\s^2^(Fo^2^)+(0.0370P)^2^+0.0000P] where P=(Fo^2^+2Fc^2^)/3'
_refine_ls_weighting_scheme calc
_refine_ls_wR_factor_gt 0.0732
_refine_ls_wR_factor_ref 0.0766
_reflns_number_gt 8012
_reflns_number_total 9107
_reflns_threshold_expression >2sigma(I)
_cod_data_source_file om0600285si20060110_080156.cif
_cod_data_source_block peng19
_cod_depositor_comments
;
The following automatic conversions were performed:

'_symmetry_cell_setting' value 'Orthorhombic' changed to
'orthorhombic' according to
/home/saulius/struct/CIF-dictionaries/cif_core.dic dictionary named
'cif_core.dic' version 2.4.1 from 2010-06-29.

Automatic conversion script
Id: cif_fix_values 1715 2011-07-08 13:25:40Z adriana 
;
_cod_original_sg_symbol_H-M P2(1)2(1)2(1)
_cod_database_code 4075074

loop_
_symmetry_equiv_pos_as_xyz
'x, y, z'
'-x+1/2, -y, z+1/2'
'-x, y+1/2, -z+1/2'
'x+1/2, -y+1/2, -z'

loop_
_atom_site_label
_atom_site_type_symbol
_atom_site_fract_x
_atom_site_fract_y
_atom_site_fract_z
_atom_site_U_iso_or_equiv
_atom_site_adp_type
_atom_site_occupancy
_atom_site_symmetry_multiplicity
_atom_site_calc_flag
_atom_site_refinement_flags
Ru1 Ru 0.428099(16) 0.472550(12) 0.397232(11) 0.01658(5) Uani 1 1 d .
B1 B 0.0332(2) 0.76193(18) 0.18274(16) 0.0165(6) Uani 1 1 d .
C1 C 0.5092(2) 0.56399(17) 0.33249(16) 0.0205(6) Uani 1 1 d .
C2 C 0.5584(2) 0.55750(16) 0.40431(16) 0.0238(6) Uani 1 1 d .
C3 C 0.59859(19) 0.47872(19) 0.41140(15) 0.0234(6) Uani 1 1 d .
C4 C 0.5754(2) 0.43651(16) 0.34420(14) 0.0207(5) Uani 1 1 d .
C5 C 0.5202(2) 0.48987(16) 0.29589(15) 0.0212(6) Uani 1 1 d .
C6 C 0.4607(2) 0.63765(17) 0.29950(16) 0.0241(6) Uani 1 1 d .
H6A H 0.5153 0.6682 0.2735 0.036 Uiso 1 1 calc R
H6B H 0.4300 0.6700 0.3395 0.036 Uiso 1 1 calc R
H6C H 0.4051 0.6227 0.2641 0.036 Uiso 1 1 calc R
C7 C 0.5740(3) 0.62287(18) 0.45984(17) 0.0346(7) Uani 1 1 d .
H7A H 0.6402 0.6508 0.4489 0.052 Uiso 1 1 calc R
H7B H 0.5773 0.6004 0.5103 0.052 Uiso 1 1 calc R
H7C H 0.5147 0.6602 0.4567 0.052 Uiso 1 1 calc R
C8 C 0.6597(2) 0.4465(2) 0.47696(18) 0.0327(7) Uani 1 1 d .
H8A H 0.7353 0.4569 0.4698 0.049 Uiso 1 1 calc R
H8B H 0.6480 0.3892 0.4808 0.049 Uiso 1 1 calc R
H8C H 0.6355 0.4723 0.5229 0.049 Uiso 1 1 calc R
C9 C 0.6039(2) 0.35242(17) 0.32694(17) 0.0243(6) Uani 1 1 d .
H9A H 0.6736 0.3508 0.3030 0.036 Uiso 1 1 calc R
H9B H 0.5510 0.3297 0.2932 0.036 Uiso 1 1 calc R
H9C H 0.6059 0.3216 0.3733 0.036 Uiso 1 1 calc R
C10 C 0.4872(2) 0.4704(2) 0.21741(14) 0.0275(6) Uani 1 1 d .
H10A H 0.5443 0.4844 0.1829 0.041 Uiso 1 1 calc R
H10B H 0.4235 0.5007 0.2046 0.041 Uiso 1 1 calc R
H10C H 0.4721 0.4136 0.2136 0.041 Uiso 1 1 calc R
C11 C 0.2560(2) 0.50512(16) 0.41644(16) 0.0219(6) Uani 1 1 d .
C12 C 0.3086(2) 0.49988(18) 0.48536(17) 0.0277(7) Uani 1 1 d .
H12A H 0.3056 0.5432 0.5192 0.033 Uiso 1 1 calc R
C13 C 0.3652(2) 0.4320(2) 0.50494(17) 0.0314(7) Uani 1 1 d .
H13A H 0.4002 0.4300 0.5518 0.038 Uiso 1 1 calc R
C14 C 0.3713(2) 0.36691(18) 0.45678(17) 0.0283(7) Uani 1 1 d .
H14A H 0.4094 0.3208 0.4711 0.034 Uiso 1 1 calc R
C15 C 0.3208(2) 0.37038(17) 0.38732(19) 0.0299(7) Uani 1 1 d .
H15A H 0.3244 0.3267 0.3539 0.036 Uiso 1 1 calc R
C16 C 0.2638(2) 0.44036(17) 0.36711(17) 0.0252(6) Uani 1 1 d .
H16A H 0.2306 0.4432 0.3196 0.030 Uiso 1 1 calc R
C21 C 0.1865(2) 0.57459(15) 0.39405(18) 0.0223(5) Uani 1 1 d .
H21A H 0.2042 0.5903 0.3417 0.027 Uiso 1 1 calc R
C22 C 0.0683(2) 0.55088(15) 0.39753(16) 0.0253(5) Uani 1 1 d .
H22A H 0.0450 0.5142 0.3569 0.030 Uiso 1 1 calc R
C23 C 0.0392(2) 0.5242(2) 0.47549(17) 0.0319(7) Uani 1 1 d .
H23A H 0.0603 0.4713 0.4959 0.038 Uiso 1 1 calc R
C24 C 0.0438(3) 0.6001(2) 0.52198(17) 0.0396(9) Uani 1 1 d .
H24A H 0.0684 0.6010 0.5750 0.047 Uiso 1 1 calc R
C25 C 0.0755(3) 0.66309(17) 0.46523(17) 0.0304(6) Uani 1 1 d .
H25A H 0.0587 0.7189 0.4799 0.036 Uiso 1 1 calc R
C26 C 0.1887(2) 0.64845(17) 0.44328(16) 0.0250(6) Uani 1 1 d .
C27 C 0.2717(3) 0.69192(18) 0.46164(19) 0.0329(7) Uani 1 1 d .
H27A H 0.2577 0.7398 0.4897 0.026(8) Uiso 1 1 d R
H27B H 0.3360 0.6803 0.4389 0.017(8) Uiso 1 1 d R
C28 C -0.0610(3) 0.5656(2) 0.49880(17) 0.0370(8) Uani 1 1 d .
H28A H -0.1109 0.5417 0.5359 0.044 Uiso 1 1 calc R
C29 C -0.1000(2) 0.6118(2) 0.43195(19) 0.0344(8) Uani 1 1 d .
H29A H -0.1392 0.6603 0.4464 0.041 Uiso 1 1 calc R
H29B H -0.1436 0.5791 0.3979 0.041 Uiso 1 1 calc R
C30 C 0.0102(2) 0.63031(17) 0.3994(2) 0.0278(6) Uani 1 1 d .
H30A H 0.0116 0.6621 0.3523 0.033 Uiso 1 1 calc R
C31 C -0.0835(2) 0.75653(15) 0.22355(14) 0.0183(5) Uani 1 1 d .
C32 C -0.1106(2) 0.80298(17) 0.28596(15) 0.0216(6) Uani 1 1 d .
H32A H -0.0598 0.8395 0.3046 0.026 Uiso 1 1 calc R
C33 C -0.2079(2) 0.79809(18) 0.32162(18) 0.0282(7) Uani 1 1 d .
H33A H -0.2228 0.8316 0.3630 0.034 Uiso 1 1 calc R
C34 C -0.2836(2) 0.74447(18) 0.29702(17) 0.0282(7) Uani 1 1 d .
H34A H -0.3500 0.7404 0.3216 0.034 Uiso 1 1 calc R
C35 C -0.2608(2) 0.69703(18) 0.23617(18) 0.0277(7) Uani 1 1 d .
H35A H -0.3113 0.6596 0.2190 0.033 Uiso 1 1 calc R
C36 C -0.1641(2) 0.70404(17) 0.20010(16) 0.0215(6) Uani 1 1 d .
H36A H -0.1514 0.6719 0.1575 0.026 Uiso 1 1 calc R
C41 C 0.1062(2) 0.82735(16) 0.22754(15) 0.0166(6) Uani 1 1 d .
C42 C 0.1576(2) 0.80857(18) 0.29457(15) 0.0224(6) Uani 1 1 d .
H42A H 0.1555 0.7553 0.3117 0.027 Uiso 1 1 calc R
C43 C 0.2116(2) 0.86436(18) 0.33721(16) 0.0272(6) Uani 1 1 d .
H43A H 0.2445 0.8489 0.3826 0.033 Uiso 1 1 calc R
C44 C 0.2176(2) 0.94200(17) 0.31365(16) 0.0257(6) Uani 1 1 d .
H44A H 0.2539 0.9805 0.3427 0.031 Uiso 1 1 calc R
C45 C 0.1697(2) 0.96331(18) 0.24656(16) 0.0251(6) Uani 1 1 d .
H45A H 0.1741 1.0164 0.2292 0.030 Uiso 1 1 calc R
C46 C 0.1154(2) 0.90691(16) 0.20513(16) 0.0206(6) Uani 1 1 d .
H46A H 0.0831 0.9228 0.1596 0.025 Uiso 1 1 calc R
C51 C 0.0222(2) 0.78767(14) 0.09386(15) 0.0169(5) Uani 1 1 d .
C52 C 0.1115(2) 0.81172(16) 0.05243(15) 0.0183(6) Uani 1 1 d .
H52A H 0.1780 0.8140 0.0770 0.022 Uiso 1 1 calc R
C53 C 0.1067(2) 0.83233(17) -0.02299(15) 0.0211(6) Uani 1 1 d .
H53A H 0.1689 0.8483 -0.0487 0.025 Uiso 1 1 calc R
C54 C 0.0109(2) 0.82931(16) -0.06013(15) 0.0238(6) Uani 1 1 d .
H54A H 0.0067 0.8426 -0.1116 0.029 Uiso 1 1 calc R
C55 C -0.0778(3) 0.80693(16) -0.02183(15) 0.0250(6) Uani 1 1 d .
H55A H -0.1439 0.8046 -0.0470 0.030 Uiso 1 1 calc R
C56 C -0.0722(3) 0.78762(15) 0.05355(14) 0.0211(5) Uani 1 1 d .
H56A H -0.1356 0.7737 0.0788 0.025 Uiso 1 1 calc R
C61 C 0.09323(19) 0.67467(15) 0.18499(14) 0.0166(5) Uani 1 1 d .
C62 C 0.0447(2) 0.60205(16) 0.20229(14) 0.0197(6) Uani 1 1 d .
H62A H -0.0278 0.6021 0.2162 0.024 Uiso 1 1 calc R
C63 C 0.09851(19) 0.52991(19) 0.19986(14) 0.0224(5) Uani 1 1 d .
H63A H 0.0625 0.4823 0.2125 0.027 Uiso 1 1 calc R
C64 C 0.2040(2) 0.52703(18) 0.17918(13) 0.0208(5) Uani 1 1 d .
H64A H 0.2405 0.4779 0.1764 0.025 Uiso 1 1 calc R
C65 C 0.2550(2) 0.59742(16) 0.16266(14) 0.0211(6) Uani 1 1 d .
H65A H 0.3275 0.5969 0.1487 0.025 Uiso 1 1 calc R
C66 C 0.2009(2) 0.66864(17) 0.16635(15) 0.0192(6) Uani 1 1 d .
H66B H 0.2385 0.7160 0.1557 0.023 Uiso 1 1 calc R

loop_
_atom_site_aniso_label
_atom_site_aniso_U_11
_atom_site_aniso_U_22
_atom_site_aniso_U_33
_atom_site_aniso_U_23
_atom_site_aniso_U_13
_atom_site_aniso_U_12
Ru1 0.01760(9) 0.01672(9) 0.01543(8) 0.00151(9) 0.00067(9) 0.00082(9)
B1 0.0162(13) 0.0186(15) 0.0146(13) -0.0001(12) 0.0002(11) -0.0005(11)
C1 0.0126(13) 0.0233(14) 0.0255(14) 0.0011(12) 0.0026(11) -0.0035(11)
C2 0.0198(13) 0.0262(13) 0.0254(13) -0.0010(12) -0.0047(13) 0.0006(10)
C3 0.0180(12) 0.0279(14) 0.0243(13) 0.0002(14) -0.0023(10) -0.0014(11)
C4 0.0143(12) 0.0261(13) 0.0218(12) 0.0043(11) 0.0007(13) 0.0007(13)
C5 0.0141(12) 0.0242(15) 0.0254(14) 0.0031(12) 0.0041(11) -0.0026(10)
C6 0.0221(14) 0.0230(14) 0.0272(14) 0.0068(12) 0.0015(11) 0.0002(11)
C7 0.0333(16) 0.0311(16) 0.0395(17) -0.0112(14) -0.0111(17) 0.0028(16)
C8 0.0316(17) 0.0347(18) 0.0318(16) -0.0030(14) -0.0117(14) 0.0087(13)
C9 0.0212(14) 0.0243(15) 0.0274(15) 0.0016(13) 0.0024(11) 0.0051(11)
C10 0.0261(14) 0.0371(16) 0.0193(12) 0.0021(15) -0.0009(11) 0.0045(15)
C11 0.0138(12) 0.0234(14) 0.0285(15) 0.0026(11) 0.0067(11) -0.0013(10)
C12 0.0318(16) 0.0269(15) 0.0244(14) 0.0018(12) 0.0108(13) 0.0023(12)
C13 0.0360(18) 0.0346(18) 0.0236(15) 0.0099(14) 0.0105(13) 0.0075(14)
C14 0.0281(16) 0.0213(15) 0.0354(17) 0.0107(13) 0.0113(14) 0.0032(12)
C15 0.0273(14) 0.0218(14) 0.0404(19) -0.0031(14) 0.0120(14) -0.0066(11)
C16 0.0208(14) 0.0297(15) 0.0252(14) 0.0036(13) 0.0017(12) -0.0088(12)
C21 0.0245(13) 0.0209(13) 0.0215(13) 0.0025(13) 0.0008(13) 0.0007(10)
C22 0.0248(12) 0.0256(12) 0.0256(12) -0.0019(12) -0.0023(15) -0.0002(12)
C23 0.0272(14) 0.0302(16) 0.0383(16) 0.0133(16) 0.0057(12) 0.0032(14)
C24 0.037(2) 0.061(2) 0.0206(14) 0.0000(16) 0.0055(13) 0.0090(16)
C25 0.0318(16) 0.0218(14) 0.0376(16) -0.0080(12) -0.0029(16) 0.0042(15)
C26 0.0288(15) 0.0204(14) 0.0257(15) 0.0029(12) 0.0012(12) 0.0032(12)
C27 0.0366(18) 0.0242(16) 0.0379(18) -0.0030(14) -0.0054(15) -0.0011(14)
C28 0.0296(17) 0.0471(19) 0.0343(16) 0.0018(15) 0.0179(15) 0.0054(16)
C29 0.0237(16) 0.0372(18) 0.0424(18) -0.0016(16) 0.0068(13) 0.0083(13)
C30 0.0278(14) 0.0279(14) 0.0278(14) 0.0010(15) 0.0031(15) 0.0010(11)
C31 0.0186(13) 0.0155(12) 0.0208(12) 0.0049(10) -0.0005(11) 0.0014(11)
C32 0.0227(13) 0.0200(14) 0.0222(14) 0.0030(12) 0.0060(11) 0.0016(11)
C33 0.0336(17) 0.0230(15) 0.0279(15) 0.0038(13) 0.0112(13) 0.0053(13)
C34 0.0175(14) 0.0335(16) 0.0336(16) 0.0104(14) 0.0097(13) 0.0010(13)
C35 0.0179(14) 0.0280(16) 0.0371(17) 0.0088(14) -0.0024(12) -0.0028(12)
C36 0.0203(14) 0.0215(14) 0.0228(14) 0.0034(12) -0.0007(11) 0.0020(11)
C41 0.0128(12) 0.0189(13) 0.0181(13) -0.0016(11) 0.0054(10) 0.0019(10)
C42 0.0247(15) 0.0249(15) 0.0177(13) 0.0026(12) 0.0005(11) -0.0038(12)
C43 0.0291(16) 0.0340(17) 0.0186(14) 0.0007(13) -0.0013(12) -0.0038(13)
C44 0.0234(14) 0.0297(15) 0.0241(14) -0.0103(13) 0.0037(12) -0.0029(12)
C45 0.0235(13) 0.0183(15) 0.0336(15) -0.0043(13) 0.0053(12) 0.0028(12)
C46 0.0178(12) 0.0202(14) 0.0237(14) -0.0016(12) 0.0006(11) 0.0034(11)
C51 0.0212(12) 0.0129(11) 0.0167(13) -0.0012(11) 0.0014(11) 0.0021(9)
C52 0.0171(12) 0.0152(13) 0.0226(13) -0.0009(11) -0.0032(11) 0.0012(10)
C53 0.0259(15) 0.0189(14) 0.0187(13) 0.0010(12) 0.0046(11) -0.0012(11)
C54 0.0327(16) 0.0211(14) 0.0174(13) 0.0026(12) -0.0004(12) 0.0016(12)
C55 0.0255(14) 0.0242(14) 0.0255(13) -0.0024(11) -0.0062(14) 0.0042(14)
C56 0.0189(12) 0.0210(13) 0.0235(12) -0.0002(11) 0.0031(13) -0.0005(13)
C61 0.0175(14) 0.0202(13) 0.0122(11) 0.0010(10) -0.0018(10) 0.0001(10)
C62 0.0197(14) 0.0210(13) 0.0182(12) 0.0002(11) 0.0019(10) 0.0000(10)
C63 0.0233(13) 0.0216(12) 0.0223(12) 0.0028(13) 0.0024(10) -0.0016(12)
C64 0.0259(13) 0.0198(12) 0.0169(11) 0.0037(13) 0.0002(10) 0.0053(13)
C65 0.0165(13) 0.0273(15) 0.0196(13) 0.0044(12) -0.0003(11) 0.0029(11)
C66 0.0187(14) 0.0210(14) 0.0178(13) 0.0053(11) 0.0013(11) -0.0029(11)

loop_
_atom_type_symbol
_atom_type_description
_atom_type_scat_dispersion_real
_atom_type_scat_dispersion_imag
_atom_type_scat_source
C C 0.0033 0.0016 'International Tables Vol C Tables 4.2.6.8 and 6.1.1.4'
H H 0.0000 0.0000 'International Tables Vol C Tables 4.2.6.8 and 6.1.1.4'
B B 0.0013 0.0007 'International Tables Vol C Tables 4.2.6.8 and 6.1.1.4'
Ru Ru -1.2594 0.8363 'International Tables Vol C Tables 4.2.6.8 and 6.1.1.4'

loop_
_geom_angle_atom_site_label_1
_geom_angle_atom_site_label_2
_geom_angle_atom_site_label_3
_geom_angle
C3 Ru1 C5 63.90(10)
C3 Ru1 C4 38.34(10)
C5 Ru1 C4 38.36(10)
C3 Ru1 C1 64.07(11)
C5 Ru1 C1 37.96(10)
C4 Ru1 C1 64.16(10)
C3 Ru1 C2 38.25(11)
C5 Ru1 C2 63.72(11)
C4 Ru1 C2 64.14(10)
C1 Ru1 C2 38.26(10)
C3 Ru1 C13 105.76(11)
C5 Ru1 C13 165.55(11)
C4 Ru1 C13 127.31(10)
C1 Ru1 C13 148.86(12)
C2 Ru1 C13 115.21(12)
C3 Ru1 C14 107.84(11)
C5 Ru1 C14 133.52(11)
C4 Ru1 C14 105.36(10)
C1 Ru1 C14 169.52(11)
C2 Ru1 C14 138.53(11)
C13 Ru1 C14 37.13(12)
C3 Ru1 C15 131.19(12)
C5 Ru1 C15 111.58(11)
C4 Ru1 C15 105.87(11)
C1 Ru1 C15 143.06(12)
C2 Ru1 C15 169.18(10)
C13 Ru1 C15 66.66(13)
C14 Ru1 C15 37.11(12)
C3 Ru1 C16 166.18(11)
C5 Ru1 C16 109.39(10)
C4 Ru1 C16 128.90(11)
C1 Ru1 C16 118.95(10)
C2 Ru1 C16 151.83(10)
C13 Ru1 C16 78.34(12)
C14 Ru1 C16 67.22(11)
C15 Ru1 C16 37.80(11)
C3 Ru1 C12 125.36(11)
C5 Ru1 C12 157.50(11)
C4 Ru1 C12 160.87(10)
C1 Ru1 C12 123.15(11)
C2 Ru1 C12 109.48(11)
C13 Ru1 C12 36.70(11)
C14 Ru1 C12 66.62(11)
C15 Ru1 C12 78.56(11)
C16 Ru1 C12 65.66(11)
C3 Ru1 C11 157.14(11)
C5 Ru1 C11 127.36(10)
C4 Ru1 C11 162.46(10)
C1 Ru1 C11 111.06(10)
C2 Ru1 C11 123.68(10)
C13 Ru1 C11 66.11(11)
C14 Ru1 C11 79.01(11)
C15 Ru1 C11 67.10(10)
C16 Ru1 C11 36.57(10)
C12 Ru1 C11 36.34(11)
C41 B1 C31 108.8(2)
C41 B1 C51 109.9(2)
C31 B1 C51 111.4(2)
C41 B1 C61 109.1(2)
C31 B1 C61 110.5(2)
C51 B1 C61 107.2(2)
C5 C1 C2 107.7(2)
C5 C1 C6 125.9(3)
C2 C1 C6 126.3(3)
C5 C1 Ru1 70.69(15)
C2 C1 Ru1 70.93(16)
C6 C1 Ru1 126.81(18)
C3 C2 C1 107.8(2)
C3 C2 C7 125.4(3)
C1 C2 C7 126.7(3)
C3 C2 Ru1 70.36(15)
C1 C2 Ru1 70.80(15)
C7 C2 Ru1 128.3(2)
C2 C3 C4 108.4(2)
C2 C3 C8 126.0(3)
C4 C3 C8 125.6(3)
C2 C3 Ru1 71.39(14)
C4 C3 Ru1 70.99(15)
C8 C3 Ru1 125.6(2)
C3 C4 C5 107.2(2)
C3 C4 C9 126.7(3)
C5 C4 C9 126.1(2)
C3 C4 Ru1 70.67(15)
C5 C4 Ru1 70.78(16)
C9 C4 Ru1 124.14(19)
C1 C5 C4 108.9(2)
C1 C5 C10 126.7(3)
C4 C5 C10 124.4(3)
C1 C5 Ru1 71.36(15)
C4 C5 Ru1 70.87(16)
C10 C5 Ru1 127.01(19)
C12 C11 C16 118.0(3)
C12 C11 C21 123.7(3)
C16 C11 C21 118.2(3)
C12 C11 Ru1 70.36(16)
C16 C11 Ru1 69.53(16)
C21 C11 Ru1 134.52(18)
C13 C12 C11 121.0(3)
C13 C12 Ru1 70.18(17)
C11 C12 Ru1 73.30(16)
C12 C13 C14 121.2(3)
C12 C13 Ru1 73.12(17)
C14 C13 Ru1 71.50(17)
C13 C14 C15 119.3(3)
C13 C14 Ru1 71.37(17)
C15 C14 Ru1 71.56(16)
C14 C15 C16 119.3(3)
C14 C15 Ru1 71.33(17)
C16 C15 Ru1 71.64(16)
C11 C16 C15 121.1(3)
C11 C16 Ru1 73.90(16)
C15 C16 Ru1 70.56(16)
C11 C21 C26 117.8(2)
C11 C21 C22 110.4(2)
C26 C21 C22 101.9(2)
C23 C22 C30 97.1(2)
C23 C22 C21 110.5(2)
C30 C22 C21 103.8(2)
C28 C23 C22 108.8(3)
C28 C23 C24 59.5(2)
C22 C23 C24 104.1(3)
C28 C24 C25 108.5(3)
C28 C24 C23 59.5(2)
C25 C24 C23 103.3(2)
C26 C25 C24 108.1(3)
C26 C25 C30 104.5(2)
C24 C25 C30 96.9(2)
C27 C26 C25 126.8(3)
C27 C26 C21 127.7(3)
C25 C26 C21 105.5(2)
C24 C28 C23 61.0(2)
C24 C28 C29 107.8(3)
C23 C28 C29 107.1(2)
C28 C29 C30 96.2(2)
C22 C30 C25 94.2(2)
C22 C30 C29 105.4(2)
C25 C30 C29 105.5(3)
C32 C31 C36 114.1(2)
C32 C31 B1 122.6(2)
C36 C31 B1 123.2(2)
C33 C32 C31 123.2(3)
C34 C33 C32 120.2(3)
C35 C34 C33 118.9(3)
C34 C35 C36 120.1(3)
C35 C36 C31 123.4(3)
C42 C41 C46 115.0(3)
C42 C41 B1 121.7(2)
C46 C41 B1 123.2(2)
C43 C42 C41 123.0(3)
C44 C43 C42 120.1(3)
C43 C44 C45 119.1(3)
C46 C45 C44 120.0(3)
C45 C46 C41 122.9(3)
C56 C51 C52 114.4(2)
C56 C51 B1 124.7(2)
C52 C51 B1 120.9(2)
C53 C52 C51 123.1(3)
C54 C53 C52 119.6(3)
C55 C54 C53 119.2(3)
C54 C55 C56 120.6(3)
C55 C56 C51 123.1(3)
C62 C61 C66 114.4(2)
C62 C61 B1 125.4(2)
C66 C61 B1 120.2(2)
C63 C62 C61 122.7(2)
C64 C63 C62 120.6(3)
C65 C64 C63 118.4(3)
C64 C65 C66 120.3(3)
C65 C66 C61 123.6(3)

loop_
_geom_bond_atom_site_label_1
_geom_bond_atom_site_label_2
_geom_bond_distance
Ru1 C3 2.173(2)
Ru1 C5 2.176(3)
Ru1 C4 2.177(3)
Ru1 C1 2.185(3)
Ru1 C2 2.186(3)
Ru1 C13 2.195(3)
Ru1 C14 2.197(3)
Ru1 C15 2.200(3)
Ru1 C16 2.214(3)
Ru1 C12 2.233(3)
Ru1 C11 2.271(3)
B1 C41 1.647(4)
B1 C31 1.649(4)
B1 C51 1.656(4)
B1 C61 1.656(4)
C1 C5 1.418(4)
C1 C2 1.433(4)
C1 C6 1.506(4)
C2 C3 1.428(4)
C2 C7 1.498(4)
C3 C4 1.429(4)
C3 C8 1.507(4)
C4 C5 1.430(4)
C4 C9 1.495(4)
C5 C10 1.502(4)
C11 C12 1.405(4)
C11 C16 1.408(4)
C11 C21 1.518(4)
C12 C13 1.394(4)
C13 C14 1.398(5)
C14 C15 1.399(5)
C15 C16 1.430(4)
C21 C26 1.526(4)
C21 C22 1.548(4)
C22 C23 1.513(4)
C22 C30 1.528(4)
C23 C28 1.505(4)
C23 C24 1.529(5)
C24 C28 1.505(5)
C24 C25 1.523(5)
C25 C26 1.505(4)
C25 C30 1.542(4)
C26 C27 1.321(4)
C28 C29 1.511(5)
C29 C30 1.543(4)
C31 C32 1.407(4)
C31 C36 1.413(4)
C32 C33 1.389(4)
C33 C34 1.388(4)
C34 C35 1.382(4)
C35 C36 1.388(4)
C41 C42 1.401(4)
C41 C46 1.405(4)
C42 C43 1.391(4)
C43 C44 1.378(4)
C44 C45 1.393(4)
C45 C46 1.388(4)
C51 C56 1.394(4)
C51 C52 1.410(4)
C52 C53 1.396(4)
C53 C54 1.383(4)
C54 C55 1.368(4)
C55 C56 1.390(4)
C61 C62 1.404(4)
C61 C66 1.405(4)
C62 C63 1.395(4)
C63 C64 1.385(3)
C64 C65 1.383(4)
C65 C66 1.384(4)
